data_1522154
loop_
_publ_author_name
'Weber, F.A.'
'Schleid, T.'

_publ_section_title
;
 Zwei Formen (A- und B-Typ) von Pr2 Te (Si O4)
;
_journal_name_full 'Zeitschrift fuer Anorganische und Allgemeine Chemie'
_journal_page_first 2071
_journal_page_last 2076
_journal_volume 625
_journal_year 1999
_chemical_formula_sum 'O4 Pr2 Si Te'
_chemical_name_systematic 'Pr2 Te (Si O4)'
_space_group_IT_number 57
_symmetry_space_group_name_Hall '-P 2c 2b'
_symmetry_space_group_name_H-M 'P b c m'
_cell_angle_alpha 90
_cell_angle_beta 90
_cell_angle_gamma 90
_cell_formula_units_Z 4
_cell_length_a 6.337
_cell_length_b 7.2442
_cell_length_c 11.2513
_cell_volume 516.508
_citation_journal_id_ASTM ZAACAB
_cod_data_source_file Weber_ZAACAB_1999_849.cif
_cod_data_source_block O4Pr2Si1Te1
_cod_original_cell_volume 516.5078
_cod_original_formula_sum 'O4 Pr2 Si1 Te1'
_cod_database_code 1522154

loop_
_symmetry_equiv_pos_as_xyz
x,y,z
-x,-y,z+1/2
x,-y+1/2,-z
-x,y+1/2,-z+1/2
-x,-y,-z
x,y,-z-1/2
-x,y-1/2,z
x,-y-1/2,z-1/2

loop_
_atom_site_label
_atom_site_type_symbol
_atom_site_fract_x
_atom_site_fract_y
_atom_site_fract_z
_atom_site_occupancy
_atom_site_U_iso_or_equiv
Pr2 Pr+3 0.61091 0.25 0 1 0.0
Si1 Si+4 0.1129 0.25 0 1 0.0
O2 O-2 0.2679 0.4223 0.4644 1 0.0
O1 O-2 0.0491 0.7293 0.3854 1 0.0
Te1 Te-2 0.40178 0.07403 0.25 1 0.0
Pr1 Pr+3 0.11169 0.4607 0.25 1 0.0
